data_4063438
loop_
_publ_author_name
'Chapp, Timothy W.'
'Glueck, David S.'
'Golen, James A.'
'Moore, Curtis E.'
'Rheingold, Arnold L.'

_publ_section_title
;
 Platinum-Catalyzed Asymmetric Alkylation of Bis(isitylphosphino)ethane:
 Stereoselectivity Reversal in Successive Formation of Two P&#x2212;C
 Bonds
;
_journal_issue 2
_journal_name_full Organometallics
_journal_page_first 378
_journal_paper_doi 10.1021/om900800z
_journal_volume 29
_journal_year 2010
_chemical_formula_sum 'C54 H72 B2 P2'
_chemical_formula_weight 804.68
_chemical_name_systematic
; 
 ? 
;
_space_group_IT_number 60
_symmetry_cell_setting orthorhombic
_symmetry_space_group_name_Hall '-P 2n 2ab'
_symmetry_space_group_name_H-M 'P b c n'
_atom_sites_solution_hydrogens geom
_atom_sites_solution_primary direct
_atom_sites_solution_secondary difmap
_audit_creation_method SHELXL-97
_cell_angle_alpha 90.00
_cell_angle_beta 90.00
_cell_angle_gamma 90.00
_cell_formula_units_Z 8
_cell_length_a 30.6779(6)
_cell_length_b 18.9288(3)
_cell_length_c 16.8358(3)
_cell_measurement_reflns_used 6034
_cell_measurement_temperature 100(2)
_cell_measurement_theta_max 24.33
_cell_measurement_theta_min 2.26
_cell_volume 9776.5(3)
_computing_cell_refinement 'Bruker SMART'
_computing_data_collection 'Bruker SMART'
_computing_data_reduction 'Bruker SAINT'
_computing_molecular_graphics 'Bruker SHELXTL'
_computing_publication_material 'Bruker SHELXTL'
_computing_structure_refinement 'SHELXL-97 (Sheldrick, 1997)'
_computing_structure_solution 'SHELXS-97 (Sheldrick, 1990)'
_diffrn_ambient_temperature 100(2)
_diffrn_measured_fraction_theta_full 0.984
_diffrn_measured_fraction_theta_max 0.969
_diffrn_measurement_device_type 'CCD area detector'
_diffrn_measurement_method 'phi and omega scans'
_diffrn_radiation_monochromator graphite
_diffrn_radiation_source 'fine-focus sealed tube'
_diffrn_radiation_type CuK\a
_diffrn_radiation_wavelength 1.54178
_diffrn_reflns_av_R_equivalents 0.0454
_diffrn_reflns_av_sigmaI/netI 0.0335
_diffrn_reflns_limit_h_max 35
_diffrn_reflns_limit_h_min -26
_diffrn_reflns_limit_k_max 22
_diffrn_reflns_limit_k_min -22
_diffrn_reflns_limit_l_max 19
_diffrn_reflns_limit_l_min -20
_diffrn_reflns_number 39842
_diffrn_reflns_theta_full 60.00
_diffrn_reflns_theta_max 68.27
_diffrn_reflns_theta_min 2.74
_exptl_absorpt_coefficient_mu 1.043
_exptl_absorpt_correction_T_max 0.854
_exptl_absorpt_correction_T_min 0.776
_exptl_absorpt_correction_type multi-scan
_exptl_absorpt_process_details SADABS
_exptl_crystal_colour colorless
_exptl_crystal_density_diffrn 1.093
_exptl_crystal_density_method 'not measured'
_exptl_crystal_description block
_exptl_crystal_F_000 3488
_exptl_crystal_size_max 0.22
_exptl_crystal_size_mid 0.20
_exptl_crystal_size_min 0.14
_refine_diff_density_max 1.166
_refine_diff_density_min -0.779
_refine_diff_density_rms 0.064
_refine_ls_extinction_method none
_refine_ls_goodness_of_fit_ref 1.008
_refine_ls_hydrogen_treatment mixed
_refine_ls_matrix_type full
_refine_ls_number_parameters 566
_refine_ls_number_reflns 8683
_refine_ls_number_restraints 24
_refine_ls_restrained_S_all 1.010
_refine_ls_R_factor_all 0.1039
_refine_ls_R_factor_gt 0.0781
_refine_ls_shift/su_max 0.102
_refine_ls_shift/su_mean 0.006
_refine_ls_structure_factor_coef Fsqd
_refine_ls_weighting_details 'calc w=1/[\s^2^(Fo^2^)+(0.1140P)^2^+17.4000P] where P=(Fo^2^+2Fc^2^)/3'
_refine_ls_weighting_scheme calc
_refine_ls_wR_factor_gt 0.2069
_refine_ls_wR_factor_ref 0.2400
_reflns_number_gt 6364
_reflns_number_total 8683
_reflns_threshold_expression >2sigma(I)
_cod_data_source_file om900800z_si_002.cif
_cod_data_source_block glu282
_cod_depositor_comments
;
The following automatic conversions were performed:

'_symmetry_cell_setting' value 'Orthorhombic' changed to
'orthorhombic' according to the built-in table from CIF Core
dictionary named 'cif_core.dic' version 2.4.1 from 2010-06-29.

Automatic conversion script
Id: cif_fix_values 1673 2011-04-08 12:14:43Z adriana 
;
_cod_original_sg_symbol_H-M Pbcn
_cod_database_code 4063438

loop_
_symmetry_equiv_pos_as_xyz
'x, y, z'
'x+1/2, -y+1/2, -z'
'-x, y, -z+1/2'
'-x+1/2, -y+1/2, z+1/2'
'-x, -y, -z'
'-x-1/2, y-1/2, z'
'x, -y, z-1/2'
'x-1/2, y-1/2, -z-1/2'

loop_
_atom_site_label
_atom_site_type_symbol
_atom_site_fract_x
_atom_site_fract_y
_atom_site_fract_z
_atom_site_U_iso_or_equiv
_atom_site_adp_type
_atom_site_occupancy
_atom_site_symmetry_multiplicity
_atom_site_calc_flag
_atom_site_refinement_flags
_atom_site_disorder_assembly
_atom_site_disorder_group
P1 P 0.10799(3) 0.17030(5) 0.06602(6) 0.0452(3) Uani 1 1 d . A 1
P2 P 0.25349(3) 0.19273(4) 0.05392(5) 0.0367(2) Uani 1 1 d . A 1
B1 B 0.1072(3) 0.1672(4) 0.1826(4) 0.103(3) Uani 1 1 d . A 1
H10D H 0.1147 0.1194 0.2005 0.154 Uiso 1 1 calc R A 1
H10E H 0.0780 0.1795 0.2017 0.154 Uiso 1 1 calc R A 1
H10F H 0.1285 0.2009 0.2036 0.154 Uiso 1 1 calc R A 1
B2 B 0.25935(16) 0.0972(2) 0.0145(3) 0.0525(11) Uani 1 1 d . A 1
H20B H 0.2902 0.0868 0.0051 0.079 Uiso 1 1 calc R A 1
H20C H 0.2431 0.0924 -0.0353 0.079 Uiso 1 1 calc R A 1
H20D H 0.2477 0.0641 0.0538 0.079 Uiso 1 1 calc R A 1
C1 C 0.09528(11) 0.25116(17) 0.0105(2) 0.0375(7) Uani 1 1 d . A 1
C2 C 0.10912(11) 0.25994(18) -0.0696(2) 0.0378(7) Uani 1 1 d . A 1
C3 C 0.12112(13) 0.2000(2) -0.1248(2) 0.0479(9) Uani 1 1 d . A 1
H3A H 0.1207 0.1553 -0.0932 0.057 Uiso 1 1 calc R A 1
C4 C 0.08642(16) 0.1935(3) -0.1901(3) 0.0651(12) Uani 1 1 d . A 1
H4A H 0.0577 0.1866 -0.1657 0.098 Uiso 1 1 calc R A 1
H4B H 0.0933 0.1531 -0.2242 0.098 Uiso 1 1 calc R A 1
H4C H 0.0861 0.2368 -0.2220 0.098 Uiso 1 1 calc R A 1
C5 C 0.16683(16) 0.2080(3) -0.1606(3) 0.0743(14) Uani 1 1 d . A 1
H5A H 0.1884 0.2103 -0.1178 0.112 Uiso 1 1 calc R A 1
H5B H 0.1681 0.2516 -0.1921 0.112 Uiso 1 1 calc R A 1
H5C H 0.1731 0.1674 -0.1949 0.112 Uiso 1 1 calc R A 1
C6 C 0.10912(12) 0.32687(19) -0.1029(2) 0.0454(9) Uani 1 1 d . A 1
H6A H 0.1191 0.3321 -0.1560 0.055 Uiso 1 1 calc R A 1
C7 C 0.09530(13) 0.3859(2) -0.0629(3) 0.0532(10) Uani 1 1 d . A 1
C8 C 0.09875(16) 0.4579(2) -0.1040(3) 0.0709(14) Uani 1 1 d . A 1
H8A H 0.0889 0.4513 -0.1602 0.085 Uiso 1 1 calc R A 1
C9 C 0.14636(18) 0.4814(3) -0.1072(4) 0.0885(19) Uani 1 1 d . A 1
H9A H 0.1484 0.5270 -0.1343 0.133 Uiso 1 1 calc R A 1
H9B H 0.1635 0.4461 -0.1362 0.133 Uiso 1 1 calc R A 1
H9C H 0.1577 0.4859 -0.0530 0.133 Uiso 1 1 calc R A 1
C10 C 0.0703(2) 0.5139(3) -0.0680(5) 0.113(3) Uani 1 1 d . A 1
H10A H 0.0399 0.4981 -0.0687 0.169 Uiso 1 1 calc R A 1
H10B H 0.0731 0.5577 -0.0987 0.169 Uiso 1 1 calc R A 1
H10C H 0.0794 0.5225 -0.0130 0.169 Uiso 1 1 calc R A 1
C11 C 0.07825(13) 0.3760(2) 0.0118(3) 0.0558(10) Uani 1 1 d . A 1
H11A H 0.0667 0.4157 0.0391 0.067 Uiso 1 1 calc R A 1
C12 C 0.07707(13) 0.3105(2) 0.0495(2) 0.0467(9) Uani 1 1 d . A 1
C13 C 0.05342(16) 0.3058(3) 0.1286(3) 0.0719(14) Uani 1 1 d . A 1
H13A H 0.0559 0.2562 0.1482 0.086 Uiso 1 1 calc R A 1
C14 C 0.00517(19) 0.3220(4) 0.1159(4) 0.108(2) Uani 1 1 d . A 1
H14A H -0.0070 0.2889 0.0770 0.163 Uiso 1 1 calc R A 1
H14B H 0.0019 0.3704 0.0962 0.163 Uiso 1 1 calc R A 1
H14C H -0.0104 0.3171 0.1664 0.163 Uiso 1 1 calc R A 1
C15 C 0.0746(2) 0.3549(4) 0.1908(3) 0.100(2) Uani 1 1 d . A 1
H15A H 0.1052 0.3413 0.1983 0.150 Uiso 1 1 calc R A 1
H15B H 0.0590 0.3505 0.2414 0.150 Uiso 1 1 calc R A 1
H15C H 0.0731 0.4039 0.1723 0.150 Uiso 1 1 calc R A 1
C16 C 0.07964(13) 0.09204(19) 0.0264(3) 0.0591(12) Uani 1 1 d . A 1
C17 C 0.01026(11) 0.0853(2) -0.0456(2) 0.046(2) Uani 0.586(5) 1 d PG A 1
H17A H 0.0266 0.0730 -0.0915 0.055 Uiso 0.586(5) 1 calc PR A 1
C18 C 0.03161(10) 0.1011(2) 0.0250(2) 0.0387(19) Uani 0.586(5) 1 d PG A 1
C19 C 0.00770(13) 0.1191(3) 0.0922(2) 0.064(2) Uani 0.586(5) 1 d PG A 1
H19A H 0.0223 0.1300 0.1404 0.077 Uiso 0.586(5) 1 calc PR A 1
C20 C -0.03755(13) 0.1213(3) 0.0887(2) 0.080(3) Uani 0.586(5) 1 d PG A 1
H20A H -0.0539 0.1336 0.1346 0.096 Uiso 0.586(5) 1 calc PR A 1
C21 C -0.05889(9) 0.10547(17) 0.0181(3) 0.064(3) Uani 0.586(5) 1 d PG A 1
C22 C -0.03499(11) 0.08745(17) -0.0491(2) 0.051(2) Uani 0.586(5) 1 d PG A 1
C23 C -0.05633(16) 0.0716(3) -0.1197(2) 0.078(3) Uani 0.586(5) 1 d PG A 1
H23A H -0.0400 0.0593 -0.1656 0.094 Uiso 0.586(5) 1 calc PR A 1
C24 C -0.10158(16) 0.0738(3) -0.1231(3) 0.080(4) Uani 0.586(5) 1 d PG A 1
H24A H -0.1162 0.0629 -0.1714 0.096 Uiso 0.586(5) 1 calc PR A 1
C25 C -0.12549(11) 0.0918(3) -0.0560(4) 0.095(4) Uani 0.586(5) 1 d PG A 1
H25A H -0.1564 0.0933 -0.0584 0.114 Uiso 0.586(5) 1 calc PR A 1
C26 C -0.10414(9) 0.1076(2) 0.0146(4) 0.085(3) Uani 0.586(5) 1 d PG A 1
H26A H -0.1205 0.1200 0.0605 0.101 Uiso 0.586(5) 1 calc PR A 1
C17' C 0.01972(11) 0.0653(3) -0.0868(4) 0.055(3) Uani 0.414(5) 1 d PG A 2
H17B H 0.0422 0.0457 -0.1187 0.066 Uiso 0.414(5) 1 calc PR A 2
C18' C 0.02987(14) 0.0969(3) -0.0146(4) 0.053(4) Uani 0.414(5) 1 d PG A 2
C19' C -0.00305(19) 0.1255(3) 0.0321(4) 0.059(3) Uani 0.414(5) 1 d PG A 2
H19B H 0.0039 0.1472 0.0814 0.071 Uiso 0.414(5) 1 calc PR A 2
C20' C -0.04612(17) 0.1224(3) 0.0067(4) 0.068(4) Uani 0.414(5) 1 d PG A 2
H20E H -0.0686 0.1420 0.0386 0.081 Uiso 0.414(5) 1 calc PR A 2
C21' C -0.05627(11) 0.0908(2) -0.0655(3) 0.048(3) Uani 0.414(5) 1 d PG A 2
C22' C -0.02335(11) 0.0622(2) -0.1122(3) 0.054(3) Uani 0.414(5) 1 d PG A 2
C23' C -0.03350(15) 0.0305(3) -0.1844(3) 0.061(3) Uani 0.414(5) 1 d PG A 2
H23B H -0.0110 0.0110 -0.2163 0.074 Uiso 0.414(5) 1 calc PR A 2
C24' C -0.07656(18) 0.0275(3) -0.2098(4) 0.063(3) Uani 0.414(5) 1 d PG A 2
H24B H -0.0835 0.0058 -0.2591 0.076 Uiso 0.414(5) 1 calc PR A 2
C25' C -0.10948(13) 0.0560(3) -0.1630(4) 0.063(4) Uani 0.414(5) 1 d PG A 2
H25B H -0.1389 0.0539 -0.1804 0.076 Uiso 0.414(5) 1 calc PR A 2
C26' C -0.09933(11) 0.0877(3) -0.0909(4) 0.058(4) Uani 0.414(5) 1 d PG A 2
H26B H -0.1218 0.1072 -0.0589 0.069 Uiso 0.414(5) 1 calc PR A 2
C27 C 0.27257(13) 0.27161(17) 0.00023(19) 0.0411(8) Uani 1 1 d . A 1
C28 C 0.25878(14) 0.33998(18) 0.0247(2) 0.0463(9) Uani 1 1 d . A 1
C29 C 0.23593(12) 0.35635(17) 0.1031(2) 0.0400(8) Uani 1 1 d . A 1
H29A H 0.2289 0.3105 0.1296 0.048 Uiso 1 1 calc R A 1
C30 C 0.19344(15) 0.39705(19) 0.0923(3) 0.0549(10) Uani 1 1 d . A 1
H30A H 0.1737 0.3699 0.0582 0.082 Uiso 1 1 calc R A 1
H30B H 0.1996 0.4429 0.0676 0.082 Uiso 1 1 calc R A 1
H30C H 0.1797 0.4045 0.1442 0.082 Uiso 1 1 calc R A 1
C31 C 0.26681(14) 0.3978(2) 0.1578(2) 0.0523(10) Uani 1 1 d . A 1
H31A H 0.2938 0.3710 0.1652 0.079 Uiso 1 1 calc R A 1
H31B H 0.2528 0.4053 0.2094 0.079 Uiso 1 1 calc R A 1
H31C H 0.2735 0.4436 0.1336 0.079 Uiso 1 1 calc R A 1
C32 C 0.2678(2) 0.3977(2) -0.0223(3) 0.0813(18) Uani 1 1 d . A 1
H32A H 0.2572 0.4427 -0.0064 0.098 Uiso 1 1 calc R A 1
C33 C 0.2916(3) 0.3927(3) -0.0918(3) 0.117(3) Uani 1 1 d U A 1
C34 C 0.3018(5) 0.4596(4) -0.1405(6) 0.219(8) Uani 1 1 d U A 1
H34A H 0.2836 0.4982 -0.1172 0.263 Uiso 1 1 calc R A 1
C35 C 0.2888(5) 0.4530(5) -0.2182(6) 0.221(6) Uani 1 1 d U A 1
H35A H 0.2906 0.4991 -0.2446 0.332 Uiso 1 1 calc R A 1
H35B H 0.2587 0.4358 -0.2201 0.332 Uiso 1 1 calc R A 1
H35C H 0.3080 0.4193 -0.2455 0.332 Uiso 1 1 calc R A 1
C36 C 0.3444(7) 0.4834(5) -0.1382(6) 0.323(13) Uani 1 1 d U A 1
H36A H 0.3475 0.5245 -0.1731 0.485 Uiso 1 1 calc R A 1
H36B H 0.3639 0.4457 -0.1562 0.485 Uiso 1 1 calc R A 1
H36C H 0.3519 0.4967 -0.0836 0.485 Uiso 1 1 calc R A 1
C37 C 0.3071(2) 0.3267(2) -0.1134(3) 0.091(2) Uani 1 1 d . A 1
H37A H 0.3240 0.3225 -0.1605 0.109 Uiso 1 1 calc R A 1
C38 C 0.29884(16) 0.26605(19) -0.0688(2) 0.0513(10) Uani 1 1 d . A 1
C39 C 0.32037(14) 0.19862(19) -0.0977(2) 0.0482(9) Uani 1 1 d . A 1
H39A H 0.3135 0.1603 -0.0588 0.058 Uiso 1 1 calc R A 1
C40 C 0.36970(16) 0.2067(2) -0.1015(3) 0.0588(11) Uani 1 1 d . A 1
H40A H 0.3807 0.2204 -0.0491 0.088 Uiso 1 1 calc R A 1
H40B H 0.3772 0.2432 -0.1404 0.088 Uiso 1 1 calc R A 1
H40C H 0.3829 0.1617 -0.1174 0.088 Uiso 1 1 calc R A 1
C41 C 0.30209(17) 0.1766(3) -0.1787(3) 0.0681(13) Uani 1 1 d . A 1
H41A H 0.2704 0.1709 -0.1748 0.102 Uiso 1 1 calc R A 1
H41B H 0.3153 0.1317 -0.1950 0.102 Uiso 1 1 calc R A 1
H41C H 0.3089 0.2131 -0.2181 0.102 Uiso 1 1 calc R A 1
C42 C 0.27865(12) 0.19475(19) 0.1528(2) 0.0418(8) Uani 1 1 d . A 1
H42A H 0.2788 0.2440 0.1727 0.050 Uiso 1 1 calc R A 1
H42B H 0.2609 0.1660 0.1898 0.050 Uiso 1 1 calc R A 1
C43 C 0.33178(15) 0.0954(2) 0.1730(3) 0.0598(11) Uani 1 1 d . A 1
H43A H 0.3078 0.0658 0.1860 0.072 Uiso 1 1 calc R A 1
C44 C 0.37270(15) 0.0689(2) 0.1748(3) 0.0689(13) Uani 1 1 d . A 1
H44A H 0.3772 0.0209 0.1893 0.083 Uiso 1 1 calc R A 1
C45 C 0.40783(14) 0.1108(2) 0.1560(3) 0.0553(10) Uani 1 1 d . A 1
C46 C 0.45242(17) 0.0845(3) 0.1586(4) 0.0879(18) Uani 1 1 d . A 1
H46A H 0.4578 0.0369 0.1734 0.106 Uiso 1 1 calc R A 1
C47 C 0.48575(18) 0.1266(4) 0.1405(4) 0.096(2) Uani 1 1 d . A 1
H47A H 0.5147 0.1092 0.1445 0.115 Uiso 1 1 calc R A 1
C48 C 0.47866(19) 0.1962(4) 0.1158(4) 0.098(2) Uani 1 1 d . A 1
H48A H 0.5028 0.2249 0.1016 0.118 Uiso 1 1 calc R A 1
C49 C 0.43687(18) 0.2237(3) 0.1117(4) 0.0798(15) Uani 1 1 d . A 1
H49A H 0.4322 0.2711 0.0952 0.096 Uiso 1 1 calc R A 1
C50 C 0.40210(15) 0.1811(2) 0.1319(2) 0.0551(10) Uani 1 1 d . A 1
C51 C 0.35813(14) 0.2082(2) 0.1313(2) 0.0519(9) Uani 1 1 d . A 1
H51A H 0.3530 0.2559 0.1163 0.062 Uiso 1 1 calc R A 1
C52 C 0.32437(12) 0.16700(19) 0.1517(2) 0.0436(8) Uani 1 1 d . A 1
C53 C 0.19523(12) 0.20891(19) 0.0707(3) 0.0475(9) Uani 1 1 d . A 1
H53A H 0.1906 0.2168 0.1282 0.057 Uiso 1 1 calc R A 1
H53B H 0.1870 0.2530 0.0429 0.057 Uiso 1 1 calc R A 1
C54 C 0.16456(12) 0.14982(17) 0.0433(2) 0.0423(8) Uani 1 1 d . A 1
H54A H 0.1728 0.1051 0.0698 0.051 Uiso 1 1 calc R A 1
H54B H 0.1678 0.1430 -0.0147 0.051 Uiso 1 1 calc R A 1

loop_
_atom_site_aniso_label
_atom_site_aniso_U_11
_atom_site_aniso_U_22
_atom_site_aniso_U_33
_atom_site_aniso_U_23
_atom_site_aniso_U_13
_atom_site_aniso_U_12
P1 0.0550(6) 0.0338(5) 0.0470(5) 0.0138(4) 0.0088(4) -0.0051(4)
P2 0.0501(5) 0.0206(4) 0.0393(5) -0.0001(3) -0.0138(4) -0.0008(3)
B1 0.139(7) 0.120(6) 0.049(3) 0.043(4) 0.022(4) 0.001(5)
B2 0.066(3) 0.0244(19) 0.066(3) -0.0075(19) -0.014(2) 0.0001(18)
C1 0.0442(19) 0.0276(16) 0.0406(18) 0.0044(14) 0.0117(14) -0.0006(13)
C2 0.0419(18) 0.0331(17) 0.0385(18) 0.0053(14) 0.0056(14) -0.0038(13)
C3 0.056(2) 0.054(2) 0.0344(18) -0.0029(16) 0.0081(16) 0.0041(17)
C4 0.081(3) 0.067(3) 0.048(2) -0.009(2) -0.005(2) 0.000(2)
C5 0.066(3) 0.105(4) 0.052(3) -0.004(3) 0.022(2) 0.015(3)
C6 0.048(2) 0.042(2) 0.046(2) 0.0145(16) -0.0005(16) -0.0083(15)
C7 0.055(2) 0.0332(19) 0.071(3) 0.0108(18) -0.010(2) -0.0043(16)
C8 0.080(3) 0.036(2) 0.096(4) 0.018(2) -0.025(3) -0.008(2)
C9 0.094(4) 0.059(3) 0.112(5) 0.038(3) -0.030(3) -0.031(3)
C10 0.113(5) 0.041(3) 0.185(8) 0.023(4) 0.005(5) 0.014(3)
C11 0.055(2) 0.0303(18) 0.082(3) -0.0082(19) 0.001(2) 0.0090(16)
C12 0.051(2) 0.0398(19) 0.049(2) -0.0056(16) 0.0127(17) 0.0018(15)
C13 0.073(3) 0.079(3) 0.064(3) -0.018(3) 0.032(2) 0.004(2)
C14 0.071(4) 0.123(5) 0.131(6) -0.029(5) 0.048(4) 0.012(3)
C15 0.125(5) 0.110(5) 0.066(3) -0.037(3) 0.043(3) -0.018(4)
C16 0.043(2) 0.0288(18) 0.106(4) 0.016(2) -0.005(2) -0.0094(15)
C17 0.056(6) 0.031(4) 0.051(4) 0.008(3) -0.002(4) -0.015(3)
C18 0.037(4) 0.032(3) 0.047(4) 0.015(3) 0.004(3) -0.005(3)
C19 0.061(5) 0.072(5) 0.060(5) -0.007(4) 0.008(4) -0.032(4)
C20 0.062(5) 0.082(6) 0.096(7) -0.021(5) 0.029(5) -0.032(4)
C21 0.052(5) 0.039(4) 0.100(7) 0.015(4) 0.011(5) -0.003(4)
C22 0.042(5) 0.033(4) 0.078(6) 0.028(4) -0.017(4) -0.009(3)
C23 0.090(7) 0.061(6) 0.083(6) 0.040(5) -0.033(6) -0.032(5)
C24 0.074(7) 0.072(7) 0.096(9) 0.051(6) -0.057(6) -0.033(5)
C25 0.062(6) 0.060(5) 0.163(12) 0.056(7) -0.016(7) 0.002(4)
C26 0.049(5) 0.044(4) 0.160(11) 0.021(5) 0.017(5) 0.001(3)
C17' 0.034(5) 0.028(5) 0.104(10) 0.018(5) 0.007(6) -0.006(4)
C18' 0.048(8) 0.021(5) 0.091(12) 0.023(6) 0.028(7) -0.002(4)
C19' 0.046(6) 0.037(5) 0.094(9) 0.006(5) 0.000(6) -0.011(4)
C20' 0.042(6) 0.029(5) 0.131(13) 0.029(7) 0.031(7) 0.013(5)
C21' 0.036(7) 0.023(4) 0.086(9) 0.018(5) -0.004(6) -0.004(4)
C22' 0.026(4) 0.034(5) 0.102(9) 0.029(5) -0.001(5) -0.001(3)
C23' 0.047(6) 0.038(5) 0.100(9) 0.029(5) -0.005(5) -0.012(4)
C24' 0.045(6) 0.048(5) 0.097(9) 0.038(6) -0.014(5) -0.008(4)
C25' 0.044(6) 0.036(5) 0.109(11) 0.036(6) -0.028(6) -0.014(4)
C26' 0.026(6) 0.044(6) 0.102(11) 0.036(6) 0.023(6) 0.014(4)
C27 0.069(2) 0.0265(16) 0.0282(16) 0.0022(13) -0.0118(15) 0.0023(15)
C28 0.083(3) 0.0242(16) 0.0314(17) 0.0002(13) -0.0026(17) 0.0049(16)
C29 0.063(2) 0.0232(15) 0.0335(17) -0.0020(13) -0.0051(15) -0.0042(14)
C30 0.082(3) 0.0282(18) 0.055(2) 0.0019(17) -0.004(2) 0.0073(18)
C31 0.078(3) 0.041(2) 0.0379(19) -0.0073(16) 0.0040(18) -0.0235(19)
C32 0.172(6) 0.028(2) 0.044(2) 0.0087(17) 0.031(3) 0.023(3)
C33 0.254(9) 0.039(3) 0.058(3) 0.021(2) 0.065(4) 0.042(4)
C34 0.47(2) 0.076(5) 0.116(7) 0.056(5) 0.179(10) 0.104(8)
C35 0.393(18) 0.133(8) 0.138(9) 0.087(7) 0.016(11) 0.078(10)
C36 0.76(4) 0.131(8) 0.077(6) 0.015(5) 0.044(12) -0.245(15)
C37 0.189(6) 0.043(2) 0.041(2) 0.013(2) 0.040(3) 0.029(3)
C38 0.095(3) 0.0312(19) 0.0281(17) 0.0017(14) -0.0060(18) 0.0122(18)
C39 0.081(3) 0.0318(18) 0.0323(18) -0.0013(14) -0.0055(17) 0.0055(17)
C40 0.085(3) 0.047(2) 0.045(2) -0.0013(18) -0.001(2) 0.001(2)
C41 0.094(3) 0.065(3) 0.046(2) -0.023(2) -0.012(2) 0.025(2)
C42 0.055(2) 0.0367(18) 0.0341(17) 0.0078(14) -0.0065(15) 0.0016(15)
C43 0.063(3) 0.043(2) 0.074(3) 0.008(2) -0.024(2) 0.0033(18)
C44 0.069(3) 0.040(2) 0.098(4) 0.005(2) -0.026(3) 0.001(2)
C45 0.063(3) 0.043(2) 0.059(2) -0.0122(19) -0.017(2) 0.0020(18)
C46 0.064(3) 0.076(4) 0.123(5) -0.022(3) -0.015(3) 0.006(3)
C47 0.054(3) 0.103(5) 0.131(6) -0.035(4) 0.003(3) -0.007(3)
C48 0.061(3) 0.099(5) 0.134(6) -0.028(4) 0.020(3) -0.007(3)
C49 0.078(3) 0.069(3) 0.092(4) -0.011(3) 0.016(3) -0.013(3)
C50 0.068(3) 0.050(2) 0.047(2) -0.0111(18) 0.0026(19) -0.0076(19)
C51 0.065(3) 0.052(2) 0.039(2) -0.0054(17) -0.0064(17) 0.0070(19)
C52 0.054(2) 0.043(2) 0.0345(18) 0.0016(15) -0.0114(15) 0.0027(16)
C53 0.051(2) 0.0298(17) 0.062(2) -0.0077(16) -0.0136(18) 0.0002(15)
C54 0.050(2) 0.0241(16) 0.053(2) 0.0052(15) -0.0058(16) -0.0069(14)

loop_
_atom_type_symbol
_atom_type_description
_atom_type_scat_dispersion_real
_atom_type_scat_dispersion_imag
_atom_type_scat_source
C C 0.0181 0.0091 'International Tables Vol C Tables 4.2.6.8 and 6.1.1.4'
H H 0.0000 0.0000 'International Tables Vol C Tables 4.2.6.8 and 6.1.1.4'
B B 0.0090 0.0039 'International Tables Vol C Tables 4.2.6.8 and 6.1.1.4'
P P 0.2955 0.4335 'International Tables Vol C Tables 4.2.6.8 and 6.1.1.4'

loop_
_geom_angle_atom_site_label_1
_geom_angle_atom_site_label_2
_geom_angle_atom_site_label_3
_geom_angle
_geom_angle_site_symmetry_1
_geom_angle_site_symmetry_3
_geom_angle_publ_flag
C54 P1 C1 105.86(15) . . ?
C54 P1 C16 101.70(18) . . ?
C1 P1 C16 112.71(19) . . ?
C54 P1 B1 102.5(3) . . ?
C1 P1 B1 122.1(3) . . ?
C16 P1 B1 109.4(3) . . ?
C53 P2 C42 105.45(18) . . ?
C53 P2 C27 104.48(18) . . ?
C42 P2 C27 107.14(16) . . ?
C53 P2 B2 107.42(19) . . ?
C42 P2 B2 106.95(19) . . ?
C27 P2 B2 124.1(2) . . ?
C12 C1 C2 117.6(3) . . ?
C12 C1 P1 120.7(3) . . ?
C2 C1 P1 121.1(3) . . ?
C6 C2 C1 119.3(3) . . ?
C6 C2 C3 115.9(3) . . ?
C1 C2 C3 124.6(3) . . ?
C2 C3 C5 112.9(4) . . ?
C2 C3 C4 109.3(3) . . ?
C5 C3 C4 111.1(4) . . ?
C7 C6 C2 123.1(4) . . ?
C6 C7 C11 117.1(3) . . ?
C6 C7 C8 118.7(4) . . ?
C11 C7 C8 124.1(4) . . ?
C10 C8 C9 111.4(5) . . ?
C10 C8 C7 113.9(5) . . ?
C9 C8 C7 109.9(4) . . ?
C7 C11 C12 123.2(4) . . ?
C11 C12 C1 119.0(3) . . ?
C11 C12 C13 117.6(4) . . ?
C1 C12 C13 123.2(4) . . ?
C12 C13 C14 109.2(5) . . ?
C12 C13 C15 111.0(4) . . ?
C14 C13 C15 112.5(5) . . ?
C18 C16 C18' 23.6(3) . . ?
C18 C16 P1 112.4(3) . . ?
C18' C16 P1 122.3(3) . . ?
C18 C17 C22 120.0 . . ?
C19 C18 C17 120.0 . . ?
C19 C18 C16 122.7(3) . . ?
C17 C18 C16 117.1(3) . . ?
C18 C19 C20 120.0 . . ?
C21 C20 C19 120.0 . . ?
C22 C21 C20 120.0 . . ?
C22 C21 C26 120.0 . . ?
C20 C21 C26 120.0 . . ?
C23 C22 C21 120.0 . . ?
C23 C22 C17 120.0 . . ?
C21 C22 C17 120.0 . . ?
C22 C23 C24 120.0 . . ?
C25 C24 C23 120.0 . . ?
C24 C25 C26 120.0 . . ?
C25 C26 C21 120.0 . . ?
C18' C17' C22' 120.0 . . ?
C17' C18' C19' 120.0 . . ?
C17' C18' C16 122.7(4) . . ?
C19' C18' C16 116.7(4) . . ?
C18' C19' C20' 120.0 . . ?
C21' C20' C19' 120.0 . . ?
C22' C21' C20' 120.0 . . ?
C22' C21' C26' 120.0 . . ?
C20' C21' C26' 120.0 . . ?
C21' C22' C23' 120.0 . . ?
C21' C22' C17' 120.0 . . ?
C23' C22' C17' 120.0 . . ?
C22' C23' C24' 120.0 . . ?
C25' C24' C23' 120.0 . . ?
C24' C25' C26' 120.0 . . ?
C25' C26' C21' 120.0 . . ?
C28 C27 C38 118.3(3) . . ?
C28 C27 P2 120.1(3) . . ?
C38 C27 P2 121.5(3) . . ?
C32 C28 C27 119.8(4) . . ?
C32 C28 C29 115.3(3) . . ?
C27 C28 C29 124.9(3) . . ?
C28 C29 C30 113.1(3) . . ?
C28 C29 C31 109.8(3) . . ?
C30 C29 C31 109.9(3) . . ?
C28 C32 C33 122.5(4) . . ?
C32 C33 C37 117.7(4) . . ?
C32 C33 C34 120.0(4) . . ?
C37 C33 C34 122.2(5) . . ?
C36 C34 C35 109.3(9) . . ?
C36 C34 C33 116.4(11) . . ?
C35 C34 C33 111.9(11) . . ?
C33 C37 C38 122.7(4) . . ?
C37 C38 C27 118.9(4) . . ?
C37 C38 C39 116.2(4) . . ?
C27 C38 C39 124.9(3) . . ?
C38 C39 C40 111.2(3) . . ?
C38 C39 C41 110.8(3) . . ?
C40 C39 C41 110.8(4) . . ?
C52 C42 P2 112.1(3) . . ?
C44 C43 C52 120.5(4) . . ?
C43 C44 C45 120.5(4) . . ?
C44 C45 C50 121.1(4) . . ?
C44 C45 C46 122.2(4) . . ?
C50 C45 C46 116.8(4) . . ?
C47 C46 C45 120.7(6) . . ?
C46 C47 C48 120.8(6) . . ?
C49 C48 C47 120.9(6) . . ?
C48 C49 C50 118.9(6) . . ?
C49 C50 C45 121.9(5) . . ?
C49 C50 C51 120.9(5) . . ?
C45 C50 C51 117.1(4) . . ?
C52 C51 C50 120.9(4) . . ?
C51 C52 C43 119.7(4) . . ?
C51 C52 C42 121.5(3) . . ?
C43 C52 C42 118.8(4) . . ?
C54 C53 P2 115.4(3) . . ?
C53 C54 P1 111.5(3) . . ?

loop_
_geom_bond_atom_site_label_1
_geom_bond_atom_site_label_2
_geom_bond_distance
_geom_bond_site_symmetry_2
_geom_bond_publ_flag
P1 C54 1.819(4) . ?
P1 C1 1.835(3) . ?
P1 C16 1.843(4) . ?
P1 B1 1.963(6) . ?
P2 C53 1.835(4) . ?
P2 C42 1.836(3) . ?
P2 C27 1.841(3) . ?
P2 B2 1.934(4) . ?
C1 C12 1.416(5) . ?
C1 C2 1.425(5) . ?
C2 C6 1.386(5) . ?
C2 C3 1.512(5) . ?
C3 C5 1.534(6) . ?
C3 C4 1.535(6) . ?
C6 C7 1.372(6) . ?
C7 C11 1.375(6) . ?
C7 C8 1.533(5) . ?
C8 C10 1.501(8) . ?
C8 C9 1.527(7) . ?
C11 C12 1.392(5) . ?
C12 C13 1.519(6) . ?
C13 C14 1.526(8) . ?
C13 C15 1.544(7) . ?
C16 C18 1.484(5) . ?
C16 C18' 1.679(6) . ?
C17 C18 1.3900 . ?
C17 C22 1.3900 . ?
C18 C19 1.3900 . ?
C19 C20 1.3900 . ?
C20 C21 1.3900 . ?
C21 C22 1.3900 . ?
C21 C26 1.3900 . ?
C22 C23 1.3900 . ?
C23 C24 1.3900 . ?
C24 C25 1.3900 . ?
C25 C26 1.3900 . ?
C17' C18' 1.3900 . ?
C17' C22' 1.3900 . ?
C18' C19' 1.3900 . ?
C19' C20' 1.3900 . ?
C20' C21' 1.3900 . ?
C21' C22' 1.3900 . ?
C21' C26' 1.3900 . ?
C22' C23' 1.3900 . ?
C23' C24' 1.3900 . ?
C24' C25' 1.3900 . ?
C25' C26' 1.3900 . ?
C27 C28 1.422(5) . ?
C27 C38 1.418(5) . ?
C28 C32 1.377(5) . ?
C28 C29 1.526(5) . ?
C29 C30 1.525(5) . ?
C29 C31 1.537(5) . ?
C32 C33 1.383(7) . ?
C33 C37 1.385(6) . ?
C33 C34 1.541(8) . ?
C34 C36 1.38(2) . ?
C34 C35 1.374(16) . ?
C37 C38 1.395(6) . ?
C38 C39 1.517(5) . ?
C39 C40 1.522(6) . ?
C39 C41 1.532(5) . ?
C42 C52 1.498(5) . ?
C43 C44 1.352(6) . ?
C43 C52 1.421(5) . ?
C44 C45 1.375(6) . ?
C45 C50 1.403(6) . ?
C45 C46 1.456(7) . ?
C46 C47 1.332(8) . ?
C47 C48 1.398(9) . ?
C48 C49 1.386(8) . ?
C49 C50 1.380(6) . ?
C50 C51 1.443(6) . ?
C51 C52 1.341(6) . ?
C53 C54 1.533(5) . ?
